data_2201599
loop_
_publ_author_name
'Clegg, William'
'Harrington, Ross W.'

_publ_section_title
(11<i>SR</i>,15<i>SR</i>)-9,10,11,15-Tetrahydro-9-[(1<i>SR</i>)-1-methoxyethyl]-9,10-[3',4']furanoanthracene-12,14-dione
_journal_issue 12
_journal_name_full 'Acta Crystallographica Section E'
_journal_page_first o1411
_journal_page_last o1412
_journal_paper_doi 10.1107/S1600536802021311
_journal_volume 58
_journal_year 2002
_chemical_formula_iupac 'C21 H18 O4'
_chemical_formula_moiety 'C21 H18 O4'
_chemical_formula_sum 'C21 H18 O4'
_chemical_formula_weight 334.35
_chemical_name_systematic
;
(11SR,15SR)-9,10,11,15-Tetrahydro-9-[(1SR)-1-methoxyethyl]-
9,10-[3',4']furanoanthracene-12,14-dione
;
_space_group_IT_number 2
_symmetry_cell_setting triclinic
_symmetry_space_group_name_Hall '-P 1'
_symmetry_space_group_name_H-M 'P -1'
_atom_sites_solution_hydrogens geom
_atom_sites_solution_primary direct
_atom_sites_solution_secondary difmap
_audit_creation_method SHELXL-97
_cell_angle_alpha 112.886(2)
_cell_angle_beta 94.278(2)
_cell_angle_gamma 117.285(2)
_cell_formula_units_Z 2
_cell_length_a 9.5923(8)
_cell_length_b 10.1129(8)
_cell_length_c 10.9661(9)
_cell_measurement_reflns_used 4879
_cell_measurement_temperature 160(2)
_cell_measurement_theta_max 28.3
_cell_measurement_theta_min 2.4
_cell_volume 828.42(12)
_computing_cell_refinement 'SAINT (Bruker, 2001)'
_computing_data_collection 'SMART (Bruker, 2001)'
_computing_data_reduction SAINT
_computing_molecular_graphics SHELXTL
_computing_publication_material 'SHELXTL and local programs'
_computing_structure_refinement SHELXTL
_computing_structure_solution 'SHELXTL (Sheldrick, 2001)'
_diffrn_ambient_temperature 160(2)
_diffrn_detector_area_resol_mean 8.192
_diffrn_measured_fraction_theta_full 0.989
_diffrn_measured_fraction_theta_max 0.989
_diffrn_measurement_device_type 'Bruker SMART 1K CCD'
_diffrn_measurement_method '\w rotation with narrow frames'
_diffrn_radiation_monochromator graphite
_diffrn_radiation_source 'sealed tube'
_diffrn_radiation_type MoK\a
_diffrn_radiation_wavelength 0.71073
_diffrn_reflns_av_R_equivalents 0.0225
_diffrn_reflns_av_sigmaI/netI 0.0355
_diffrn_reflns_limit_h_max 11
_diffrn_reflns_limit_h_min -11
_diffrn_reflns_limit_k_max 11
_diffrn_reflns_limit_k_min -12
_diffrn_reflns_limit_l_max 13
_diffrn_reflns_limit_l_min -13
_diffrn_reflns_number 5885
_diffrn_reflns_theta_full 25.00
_diffrn_reflns_theta_max 25.00
_diffrn_reflns_theta_min 2.12
_diffrn_standards_number 0
_exptl_absorpt_coefficient_mu 0.092
_exptl_absorpt_correction_type none
_exptl_crystal_colour colourless
_exptl_crystal_density_diffrn 1.340
_exptl_crystal_density_method 'not measured'
_exptl_crystal_description plate
_exptl_crystal_F_000 352
_exptl_crystal_size_max 0.70
_exptl_crystal_size_mid 0.35
_exptl_crystal_size_min 0.08
_refine_diff_density_max 0.279
_refine_diff_density_min -0.200
_refine_ls_extinction_coef 0.013(3)
_refine_ls_extinction_expression Fc^*^=kFc[1+0.001xFc^2^\l^3^/sin(2\q)]^-1/4^
_refine_ls_extinction_method SHELXTL
_refine_ls_goodness_of_fit_ref 1.129
_refine_ls_hydrogen_treatment constr
_refine_ls_matrix_type full
_refine_ls_number_parameters 229
_refine_ls_number_reflns 2885
_refine_ls_number_restraints 0
_refine_ls_restrained_S_all 1.129
_refine_ls_R_factor_all 0.0650
_refine_ls_R_factor_gt 0.0511
_refine_ls_shift/su_max <0.001
_refine_ls_shift/su_mean 0.000
_refine_ls_structure_factor_coef Fsqd
_refine_ls_weighting_details 'w = 1/[\s^2^(Fo^2^)+(0.0388P)^2^+0.5015P] where P = (Fo^2^+2Fc^2^)/3'
_refine_ls_weighting_scheme calc
_refine_ls_wR_factor_gt 0.1068
_refine_ls_wR_factor_ref 0.1120
_reflns_number_gt 2332
_reflns_number_total 2885
_reflns_threshold_expression I>2\s(I)
_cod_data_source_file ob6195.cif
_cod_data_source_block I
_cod_original_cell_volume 828.41(12)
_cod_database_code 2201599
_cod_database_fobs_code 2201599

loop_
_symmetry_equiv_pos_as_xyz
'x, y, z'
'-x, -y, -z'

loop_
_atom_site_label
_atom_site_fract_x
_atom_site_fract_y
_atom_site_fract_z
_atom_site_U_iso_or_equiv
_atom_site_adp_type
_atom_site_calc_flag
_atom_site_refinement_flags
_atom_site_occupancy
_atom_site_disorder_assembly
_atom_site_disorder_group
_atom_site_type_symbol
C1 0.2543(3) -0.0219(3) 0.1484(2) 0.0249(5) Uani d . 1 . . C
H1 0.1681 -0.0400 0.0830 0.030 Uiso calc R 1 . . H
C2 0.2237(3) -0.1400(3) 0.1945(3) 0.0309(6) Uani d . 1 . . C
H2 0.1159 -0.2373 0.1616 0.037 Uiso calc R 1 . . H
C3 0.3487(3) -0.1168(3) 0.2876(3) 0.0333(6) Uani d . 1 . . C
H3 0.3266 -0.1979 0.3187 0.040 Uiso calc R 1 . . H
C4 0.5065(3) 0.0250(3) 0.3358(2) 0.0277(5) Uani d . 1 . . C
H4 0.5931 0.0405 0.3987 0.033 Uiso calc R 1 . . H
C5 0.7915(3) 0.6040(3) 0.5022(2) 0.0280(5) Uani d . 1 . . C
H5 0.8743 0.6143 0.5649 0.034 Uiso calc R 1 . . H
C6 0.7729(3) 0.7403(3) 0.5310(2) 0.0320(6) Uani d . 1 . . C
H6 0.8425 0.8441 0.6143 0.038 Uiso calc R 1 . . H
C7 0.6537(3) 0.7255(3) 0.4391(2) 0.0295(5) Uani d . 1 . . C
H7 0.6428 0.8199 0.4593 0.035 Uiso calc R 1 . . H
C8 0.5493(3) 0.5745(3) 0.3173(2) 0.0228(5) Uani d . 1 . . C
H8 0.4683 0.5660 0.2542 0.027 Uiso calc R 1 . . H
C9 0.7034(3) 0.2992(3) 0.3298(2) 0.0225(5) Uani d . 1 . . C
H9 0.7904 0.3136 0.3989 0.027 Uiso calc R 1 . . H
C10 0.4673(2) 0.2630(3) 0.1559(2) 0.0195(5) Uani d . 1 . . C
C11 0.4112(3) 0.1228(3) 0.1981(2) 0.0207(5) Uani d . 1 . . C
C12 0.5370(3) 0.1440(3) 0.2914(2) 0.0221(5) Uani d . 1 . . C
C13 0.6880(3) 0.4528(3) 0.3811(2) 0.0218(5) Uani d . 1 . . C
C14 0.5644(2) 0.4356(3) 0.2886(2) 0.0192(5) Uani d . 1 . . C
C15 0.7413(3) 0.2735(3) 0.1889(2) 0.0213(5) Uani d . 1 . . C
H15 0.7518 0.1725 0.1480 0.026 Uiso calc R 1 . . H
C16 0.6041(2) 0.2521(3) 0.0863(2) 0.0196(5) Uani d . 1 . . C
H16 0.5526 0.1408 -0.0002 0.023 Uiso calc R 1 . . H
C17 0.8969(3) 0.4296(3) 0.2093(2) 0.0266(5) Uani d . 1 . . C
C18 0.6950(3) 0.3958(3) 0.0531(2) 0.0219(5) Uani d . 1 . . C
C19 0.3322(3) 0.2472(3) 0.0561(2) 0.0222(5) Uani d . 1 . . C
H19 0.3855 0.3434 0.0348 0.027 Uiso calc R 1 . . H
C20 0.1922(3) 0.2526(3) 0.1128(2) 0.0271(5) Uani d . 1 . . C
H20A 0.1381 0.2872 0.0631 0.041 Uiso calc R 1 . . H
H20B 0.2376 0.3342 0.2123 0.041 Uiso calc R 1 . . H
H20C 0.1115 0.1400 0.0992 0.041 Uiso calc R 1 . . H
C21 0.2061(3) 0.0984(3) -0.1889(2) 0.0357(6) Uani d . 1 . . C
H21A 0.1141 0.1152 -0.1783 0.054 Uiso calc R 1 . . H
H21B 0.1676 -0.0083 -0.2730 0.054 Uiso calc R 1 . . H
H21C 0.2935 0.1925 -0.1970 0.054 Uiso calc R 1 . . H
O1 1.0334(2) 0.4979(2) 0.28256(19) 0.0394(5) Uani d . 1 . . O
O2 0.86159(18) 0.49271(19) 0.12776(16) 0.0284(4) Uani d . 1 . . O
O3 0.6443(2) 0.4314(2) -0.02372(17) 0.0313(4) Uani d . 1 . . O
O4 0.26869(18) 0.09254(18) -0.07118(15) 0.0262(4) Uani d . 1 . . O

loop_
_atom_site_aniso_label
_atom_site_aniso_U_11
_atom_site_aniso_U_22
_atom_site_aniso_U_33
_atom_site_aniso_U_12
_atom_site_aniso_U_13
_atom_site_aniso_U_23
C1 0.0248(12) 0.0221(11) 0.0287(12) 0.0124(10) 0.0125(10) 0.0123(10)
C2 0.0333(13) 0.0202(12) 0.0396(14) 0.0113(10) 0.0209(11) 0.0165(11)
C3 0.0508(16) 0.0277(13) 0.0377(14) 0.0229(12) 0.0258(12) 0.0253(12)
C4 0.0384(14) 0.0317(13) 0.0286(13) 0.0241(11) 0.0156(11) 0.0205(11)
C5 0.0254(12) 0.0316(13) 0.0220(12) 0.0136(11) 0.0042(10) 0.0109(11)
C6 0.0332(13) 0.0227(12) 0.0228(12) 0.0094(11) 0.0033(10) 0.0032(10)
C7 0.0346(13) 0.0212(12) 0.0319(13) 0.0157(11) 0.0128(11) 0.0107(11)
C8 0.0252(12) 0.0237(11) 0.0248(12) 0.0148(10) 0.0089(9) 0.0138(10)
C9 0.0222(11) 0.0249(12) 0.0235(12) 0.0132(10) 0.0052(9) 0.0138(10)
C10 0.0200(11) 0.0180(11) 0.0203(11) 0.0091(9) 0.0067(9) 0.0100(9)
C11 0.0238(11) 0.0176(11) 0.0229(11) 0.0115(9) 0.0121(9) 0.0103(9)
C12 0.0272(12) 0.0225(11) 0.0245(12) 0.0159(10) 0.0126(10) 0.0140(10)
C13 0.0222(11) 0.0232(11) 0.0216(11) 0.0109(9) 0.0088(9) 0.0131(10)
C14 0.0183(11) 0.0176(11) 0.0201(11) 0.0073(9) 0.0073(9) 0.0101(9)
C15 0.0222(11) 0.0198(11) 0.0273(12) 0.0135(9) 0.0098(9) 0.0128(10)
C16 0.0227(11) 0.0159(10) 0.0211(11) 0.0105(9) 0.0074(9) 0.0092(9)
C17 0.0254(13) 0.0267(12) 0.0298(13) 0.0149(10) 0.0114(10) 0.0135(11)
C18 0.0238(12) 0.0219(11) 0.0245(12) 0.0138(10) 0.0100(9) 0.0127(10)
C19 0.0226(11) 0.0168(11) 0.0230(11) 0.0089(9) 0.0035(9) 0.0083(9)
C20 0.0227(12) 0.0274(12) 0.0301(13) 0.0139(10) 0.0053(10) 0.0127(11)
C21 0.0367(14) 0.0374(14) 0.0250(13) 0.0171(12) 0.0005(11) 0.0124(11)
O1 0.0213(9) 0.0441(11) 0.0500(11) 0.0128(8) 0.0063(8) 0.0264(9)
O2 0.0237(8) 0.0258(9) 0.0373(9) 0.0094(7) 0.0095(7) 0.0209(8)
O3 0.0371(10) 0.0354(10) 0.0367(10) 0.0220(8) 0.0155(8) 0.0265(8)
O4 0.0287(8) 0.0217(8) 0.0215(8) 0.0123(7) 0.0002(7) 0.0071(7)

loop_
_atom_type_symbol
_atom_type_description
_atom_type_scat_dispersion_real
_atom_type_scat_dispersion_imag
_atom_type_scat_source
C C 0.0033 0.0016 'International Tables Vol C Tables 4.2.6.8 and 6.1.1.4'
H H 0.0000 0.0000 'International Tables Vol C Tables 4.2.6.8 and 6.1.1.4'
O O 0.0106 0.0060 'International Tables Vol C Tables 4.2.6.8 and 6.1.1.4'

loop_
_geom_angle_atom_site_label_1
_geom_angle_atom_site_label_2
_geom_angle_atom_site_label_3
_geom_angle
H1 C1 C2 119.9
H1 C1 C11 119.9
C2 C1 C11 120.1(2)
C1 C2 H2 119.7
C1 C2 C3 120.5(2)
H2 C2 C3 119.7
C2 C3 H3 120.0
C2 C3 C4 120.0(2)
H3 C3 C4 120.0
C3 C4 H4 120.2
C3 C4 C12 119.6(2)
H4 C4 C12 120.2
H5 C5 C6 120.3
H5 C5 C13 120.3
C6 C5 C13 119.4(2)
C5 C6 H6 119.9
C5 C6 C7 120.1(2)
H6 C6 C7 119.9
C6 C7 H7 119.5
C6 C7 C8 121.0(2)
H7 C7 C8 119.5
C7 C8 H8 120.3
C7 C8 C14 119.5(2)
H8 C8 C14 120.3
H9 C9 C12 112.2
H9 C9 C13 112.2
H9 C9 C15 112.2
C12 C9 C13 109.15(17)
C12 C9 C15 104.93(17)
C13 C9 C15 105.85(16)
C11 C10 C14 108.56(16)
C11 C10 C16 103.10(15)
C11 C10 C19 116.06(17)
C14 C10 C16 104.05(16)
C14 C10 C19 112.95(17)
C16 C10 C19 111.01(16)
C1 C11 C10 126.91(19)
C1 C11 C12 118.79(19)
C10 C11 C12 114.22(18)
C4 C12 C9 125.3(2)
C4 C12 C11 120.9(2)
C9 C12 C11 113.72(18)
C5 C13 C9 125.2(2)
C5 C13 C14 120.8(2)
C9 C13 C14 113.81(18)
C8 C14 C10 126.63(19)
C8 C14 C13 119.20(19)
C10 C14 C13 113.95(18)
C9 C15 H15 110.3
C9 C15 C16 110.15(16)
C9 C15 C17 110.74(17)
H15 C15 C16 110.3
H15 C15 C17 110.3
C16 C15 C17 104.95(16)
C10 C16 C15 110.47(16)
C10 C16 H16 109.9
C10 C16 C18 112.74(16)
C15 C16 H16 109.9
C15 C16 C18 103.70(16)
H16 C16 C18 109.9
C15 C17 O1 129.3(2)
C15 C17 O2 109.79(18)
O1 C17 O2 120.9(2)
C16 C18 O2 110.25(17)
C16 C18 O3 129.9(2)
O2 C18 O3 119.89(19)
C10 C19 H19 107.8
C10 C19 C20 114.98(18)
C10 C19 O4 107.25(16)
H19 C19 C20 107.8
H19 C19 O4 107.8
C20 C19 O4 110.87(17)
C19 C20 H20A 109.5
C19 C20 H20B 109.5
C19 C20 H20C 109.5
H20A C20 H20B 109.5
H20A C20 H20C 109.5
H20B C20 H20C 109.5
H21A C21 H21B 109.5
H21A C21 H21C 109.5
H21A C21 O4 109.5
H21B C21 H21C 109.5
H21B C21 O4 109.5
H21C C21 O4 109.5
C17 O2 C18 111.28(16)
C19 O4 C21 112.70(17)

loop_
_geom_bond_atom_site_label_1
_geom_bond_atom_site_label_2
_geom_bond_site_symmetry_2
_geom_bond_distance
_geom_bond_publ_flag
C1 H1 . 0.950 ?
C1 C2 . 1.392(3) ?
C1 C11 . 1.394(3) ?
C2 H2 . 0.950 ?
C2 C3 . 1.382(3) ?
C3 H3 . 0.950 ?
C3 C4 . 1.389(3) ?
C4 H4 . 0.950 ?
C4 C12 . 1.387(3) ?
C5 H5 . 0.950 ?
C5 C6 . 1.388(3) ?
C5 C13 . 1.385(3) ?
C6 H6 . 0.950 ?
C6 C7 . 1.378(3) ?
C7 H7 . 0.950 ?
C7 C8 . 1.389(3) ?
C8 H8 . 0.950 ?
C8 C14 . 1.393(3) ?
C9 H9 . 1.000 ?
C9 C12 . 1.509(3) ?
C9 C13 . 1.514(3) ?
C9 C15 . 1.564(3) ?
C10 C11 . 1.537(3) ?
C10 C14 . 1.537(3) ?
C10 C16 . 1.591(3) ?
C10 C19 . 1.538(3) ?
C11 C12 . 1.398(3) ?
C13 C14 . 1.401(3) ?
C15 H15 . 1.000 ?
C15 C16 . 1.541(3) ?
C15 C17 . 1.511(3) ?
C16 H16 . 1.000 ?
C16 C18 . 1.517(3) ?
C17 O1 . 1.192(3) ?
C17 O2 . 1.385(3) ?
C18 O2 . 1.389(3) ?
C18 O3 . 1.188(3) ?
C19 H19 . 1.000 ?
C19 C20 . 1.536(3) ?
C19 O4 . 1.438(2) ?
C20 H20A . 0.980 ?
C20 H20B . 0.980 ?
C20 H20C . 0.980 ?
C21 H21A . 0.980 ?
C21 H21B . 0.980 ?
C21 H21C . 0.980 ?
C21 O4 . 1.417(3) ?

loop_
_geom_torsion_atom_site_label_1
_geom_torsion_atom_site_label_2
_geom_torsion_atom_site_label_3
_geom_torsion_atom_site_label_4
_geom_torsion
_geom_torsion_publ_flag
C11 C1 C2 C3 -1.2(3) ?
C1 C2 C3 C4 -0.2(3) ?
C2 C3 C4 C12 1.0(3) ?
C13 C5 C6 C7 -0.7(3) ?
C5 C6 C7 C8 0.7(4) ?
C6 C7 C8 C14 0.7(3) ?
C2 C1 C11 C10 178.4(2) ?
C2 C1 C11 C12 1.7(3) ?
C14 C10 C11 C1 133.1(2) ?
C14 C10 C11 C12 -50.1(2) ?
C16 C10 C11 C1 -116.9(2) ?
C16 C10 C11 C12 59.8(2) ?
C19 C10 C11 C1 4.7(3) ?
C19 C10 C11 C12 -178.59(18) ?
C3 C4 C12 C9 -177.0(2) ?
C3 C4 C12 C11 -0.4(3) ?
C1 C11 C12 C4 -1.0(3) ?
C1 C11 C12 C9 176.04(19) ?
C10 C11 C12 C4 -178.00(19) ?
C10 C11 C12 C9 -1.0(3) ?
C13 C9 C12 C4 -129.9(2) ?
C13 C9 C12 C11 53.2(2) ?
C15 C9 C12 C4 117.0(2) ?
C15 C9 C12 C11 -59.8(2) ?
C6 C5 C13 C9 174.2(2) ?
C6 C5 C13 C14 -0.6(3) ?
C12 C9 C13 C5 131.3(2) ?
C12 C9 C13 C14 -53.5(2) ?
C15 C9 C13 C5 -116.2(2) ?
C15 C9 C13 C14 58.9(2) ?
C7 C8 C14 C10 -176.1(2) ?
C7 C8 C14 C13 -1.9(3) ?
C5 C13 C14 C8 1.9(3) ?
C5 C13 C14 C10 176.80(19) ?
C9 C13 C14 C8 -173.46(18) ?
C9 C13 C14 C10 1.4(2) ?
C11 C10 C14 C8 -135.9(2) ?
C11 C10 C14 C13 49.7(2) ?
C16 C10 C14 C8 114.8(2) ?
C16 C10 C14 C13 -59.6(2) ?
C19 C10 C14 C8 -5.7(3) ?
C19 C10 C14 C13 179.93(17) ?
C12 C9 C15 C16 58.0(2) ?
C12 C9 C15 C17 173.66(17) ?
C13 C9 C15 C16 -57.4(2) ?
C13 C9 C15 C17 58.3(2) ?
C9 C15 C16 C10 0.0(2) ?
C9 C15 C16 C18 121.06(18) ?
C17 C15 C16 C10 -119.22(17) ?
C17 C15 C16 C18 1.8(2) ?
C11 C10 C16 C15 -56.8(2) ?
C11 C10 C16 C18 -172.27(17) ?
C14 C10 C16 C15 56.5(2) ?
C14 C10 C16 C18 -59.0(2) ?
C19 C10 C16 C15 178.30(16) ?
C19 C10 C16 C18 62.8(2) ?
C9 C15 C17 O1 59.0(3) ?
C9 C15 C17 O2 -120.40(19) ?
C16 C15 C17 O1 177.8(2) ?
C16 C15 C17 O2 -1.6(2) ?
C10 C16 C18 O2 117.92(18) ?
C10 C16 C18 O3 -62.5(3) ?
C15 C16 C18 O2 -1.6(2) ?
C15 C16 C18 O3 178.0(2) ?
C11 C10 C19 C20 61.5(2) yes
C11 C10 C19 O4 -62.2(2) yes
C14 C10 C19 C20 -64.8(2) yes
C14 C10 C19 O4 171.45(16) yes
C16 C10 C19 C20 178.81(17) yes
C16 C10 C19 O4 55.0(2) yes
C15 C17 O2 C18 0.6(2) ?
O1 C17 O2 C18 -178.8(2) ?
C16 C18 O2 C17 0.7(2) ?
O3 C18 O2 C17 -179.0(2) ?
C10 C19 O4 C21 -151.95(18) ?
C20 C19 O4 C21 81.8(2) ?
